data_1528319
loop_
_publ_author_name
'Arletti, R.'
'Vezzalini, G.'
'Galli, E.'
'Wise, W.S.'

_publ_section_title
;
 Mazzinite-Na, a new zeolite from Boron, California: Its description and
 crystal structure
;
_journal_name_full 'American Mineralogist'
_journal_page_first 1186
_journal_page_last 1191
_journal_volume 90
_journal_year 2005
_chemical_formula_sum 'Al4.14 Na3.95 O48.62 Si13.86'
_chemical_name_systematic 'Na4 ((Si0.77 Al0.23)18 O36) (H2 O)15'
_space_group_IT_number 194
_symmetry_space_group_name_Hall '-P 6c 2c'
_symmetry_space_group_name_H-M 'P 63/m m c'
_cell_angle_alpha 90
_cell_angle_beta 90
_cell_angle_gamma 120
_cell_formula_units_Z 2
_cell_length_a 18.2343
_cell_length_b 18.2343
_cell_length_c 7.6371
_cell_volume 2199.061
_citation_journal_id_ASTM AMMIAY
_cod_data_source_file Arletti_AMMIAY_2005_636.cif
_cod_data_source_block Al4.14Na3.95O48.62Si13.86
_cod_database_code 1528319

loop_
_symmetry_equiv_pos_as_xyz
x,y,z
x-y,x,z+1/2
-y,x-y,z
-x,-y,z+1/2
-x+y,-x,z
y,-x+y,z+1/2
-y,-x,-z+1/2
x-y,-y,-z
x,x-y,-z+1/2
y,x,-z
-x+y,y,-z+1/2
-x,-x+y,-z
-x,-y,-z
-x+y,-x,-z-1/2
y,-x+y,-z
x,y,-z-1/2
x-y,x,-z
-y,x-y,-z-1/2
y,x,z-1/2
-x+y,y,z
-x,-x+y,z-1/2
-y,-x,z
x-y,-y,z-1/2
x,x-y,z

loop_
_atom_site_label
_atom_site_type_symbol
_atom_site_fract_x
_atom_site_fract_y
_atom_site_fract_z
_atom_site_occupancy
_atom_site_U_iso_or_equiv
Si1 Si+4 0.15791 0.49004 0.25 0.77 0.0
O12 O-2 0.089 0.178 0.25 0.36 0.0
O17 O-2 0.032 0.144 0.04 0.1 0.0
O5 O-2 0.1625 0.325 -0.0046 1 0.0
Si2 Si+4 0.35457 0.09295 0.0457 0.77 0.0
O6 O-2 0.2727 0 0 1 0.0
O11 O-2 0.13 -0.004 0.75 0.46 0.0
O15 O-2 0.33333 0.66667 0.25 0.09 0.0
O4 O-2 0.4357 0.1092 -0.0721 1 0.0
O16 O-2 0.5 0 0 0.31 0.0
Al2 Al+3 0.35457 0.09295 0.0457 0.23 0.0
Na3 Na+1 0.032 0.144 0.04 0.18 0.0
Al1 Al+3 0.15791 0.49004 0.25 0.23 0.0
Na2 Na+1 0.5 0 0 0.54 0.0
O13 O-2 0.078 -0.078 0.75 0.12 0.0
O3 O-2 0.3829 0.0977 0.25 1 0.0
O10 O-2 0.243 0.68 0.75 0.24 0.0
O7 O-2 0.4658 0.9316 0.719 0.44 0.0
O9 O-2 0.33333 0.66667 0.056 0.19 0.0
O2 O-2 0.4246 0.8492 0.25 1 0.0
O1 O-2 0.258 0.516 0.25 1 0.0
O8 O-2 0.33333 0.66667 0.963 0.63 0.0
Na1 Na+1 0.33333 0.66667 0.25 0.17 0.0
O14 O-2 0.437 0.874 0.704 0.08 0.0
